data_2209631
loop_
_publ_author_name
'Kaliyaperumal Thanigaimani'
'Packianathan Thomas Muthiah'
'Daniel E. Lynch'

_publ_section_title
;
 Hydrogen-bonding patterns in
 2-amino-4,6-dimethoxypyrimidine--4-aminobenzoic acid (1/1)
;
_journal_coeditor_code OM2028
_journal_issue 7
_journal_name_full 'Acta Crystallographica Section E'
_journal_page_first o2976
_journal_page_last o2978
_journal_paper_doi 10.1107/S1600536806023130
_journal_volume 62
_journal_year 2006
_chemical_formula_iupac 'C6 H9 N3 O2, C7 H7 N O2'
_chemical_formula_moiety 'C6 H9 N3 O2, C7 H7 N O2'
_chemical_formula_sum 'C13 H16 N4 O4'
_chemical_formula_weight 292.30
_chemical_name_systematic
;
2-amino-4,6-dimethoxypyrimidine--4-aminobenzoic acid (1/1)
;
_space_group_IT_number 14
_symmetry_cell_setting monoclinic
_symmetry_space_group_name_Hall '-P 2ybc'
_symmetry_space_group_name_H-M 'P 1 21/c 1'
_atom_sites_solution_hydrogens geom
_atom_sites_solution_primary direct
_atom_sites_solution_secondary difmap
_cell_angle_alpha 90
_cell_angle_beta 94.418(2)
_cell_angle_gamma 90
_cell_formula_units_Z 4
_cell_length_a 6.6358(4)
_cell_length_b 7.5560(5)
_cell_length_c 27.4226(16)
_cell_measurement_reflns_used 50
_cell_measurement_temperature 293
_cell_measurement_theta_max 27.5
_cell_measurement_theta_min 3.5
_cell_volume 1370.89(15)
_computing_cell_refinement 'DENZO and COLLECT'
_computing_data_collection 'DENZO (Otwinowski & Minor, 1997) and COLLECT (Hooft, 1998)'
_computing_data_reduction 'DENZO and COLLECT'
_computing_molecular_graphics 'ORTEPII (Johnson, 1976)'
_computing_publication_material 'PLATON (Spek, 2003)'
_computing_structure_refinement 'SHELXL97 (Sheldrick, 1997)'
_computing_structure_solution 'SHELXS97 (Sheldrick, 1997)'
_diffrn_ambient_temperature 293
_diffrn_measured_fraction_theta_full 0.989
_diffrn_measured_fraction_theta_max 0.989
_diffrn_measurement_device_type 'Bruker--Nonius KappaCCD area-detector'
_diffrn_measurement_method '\f and \w'
_diffrn_radiation_monochromator graphite
_diffrn_radiation_source 'Bruker--Nonius FR591 rotating anode'
_diffrn_radiation_type MoK\a
_diffrn_radiation_wavelength 0.71073
_diffrn_reflns_av_R_equivalents 0.0319
_diffrn_reflns_av_sigmaI/netI 0.0287
_diffrn_reflns_limit_h_max 8
_diffrn_reflns_limit_h_min -8
_diffrn_reflns_limit_k_max 9
_diffrn_reflns_limit_k_min -9
_diffrn_reflns_limit_l_max 35
_diffrn_reflns_limit_l_min -35
_diffrn_reflns_number 14577
_diffrn_reflns_reduction_process ' ?'
_diffrn_reflns_theta_full 27.54
_diffrn_reflns_theta_max 27.54
_diffrn_reflns_theta_min 3.50
_diffrn_standards_number 0
_exptl_absorpt_coefficient_mu 0.107
_exptl_absorpt_correction_type none
_exptl_crystal_colour colourless
_exptl_crystal_density_diffrn 1.416
_exptl_crystal_density_method 'Not Measured'
_exptl_crystal_description block
_exptl_crystal_F_000 616
_exptl_crystal_size_max 0.44
_exptl_crystal_size_mid 0.32
_exptl_crystal_size_min 0.08
_refine_diff_density_max 0.448
_refine_diff_density_min -0.303
_refine_ls_extinction_coef 0.016(4)
_refine_ls_extinction_expression FC^*^=KFC[1+0.001XFC^2^\L^3^/SIN(2\Q)]^-1/4^
_refine_ls_extinction_method SHELXL97
_refine_ls_goodness_of_fit_ref 1.028
_refine_ls_hydrogen_treatment constr
_refine_ls_matrix_type full
_refine_ls_number_parameters 194
_refine_ls_number_reflns 3130
_refine_ls_number_restraints 0
_refine_ls_restrained_S_all 1.028
_refine_ls_R_factor_all 0.0605
_refine_ls_R_factor_gt 0.0429
_refine_ls_shift/su_max 0.000
_refine_ls_shift/su_mean 0.000
_refine_ls_structure_factor_coef Fsqd
_refine_ls_weighting_details 'calc w=1/[\s^2^(Fo^2^)+(0.0746P)^2^+0.4081P] where P=(Fo^2^+2Fc^2^)/3'
_refine_ls_weighting_scheme calc
_refine_ls_wR_factor_gt 0.1156
_refine_ls_wR_factor_ref 0.1270
_reflns_number_gt 2469
_reflns_number_total 3130
_reflns_threshold_expression I>2\s(I)
_cod_data_source_file om2028.cif
_cod_data_source_block I
_cod_original_sg_symbol_H-M 'P 21/c'
_cod_database_code 2209631
_cod_database_fobs_code 2209631

loop_
_symmetry_equiv_pos_as_xyz
x,y,z
-x,1/2+y,1/2-z
-x,-y,-z
x,1/2-y,1/2+z

loop_
_atom_site_aniso_label
_atom_site_aniso_U_11
_atom_site_aniso_U_22
_atom_site_aniso_U_33
_atom_site_aniso_U_12
_atom_site_aniso_U_13
_atom_site_aniso_U_23
O1 0.0209(5) 0.0329(6) 0.0182(5) -0.0042(4) -0.0035(4) 0.0017(4)
O2 0.0212(5) 0.0271(6) 0.0166(5) -0.0056(4) 0.0005(4) 0.0028(4)
N1 0.0188(6) 0.0212(6) 0.0174(6) -0.0017(5) 0.0016(5) 0.0004(5)
N2 0.0229(7) 0.0361(7) 0.0166(6) -0.0102(5) -0.0005(5) 0.0010(5)
N3 0.0189(6) 0.0212(6) 0.0181(6) -0.0003(5) -0.0009(5) -0.0004(5)
C2 0.0206(7) 0.0192(7) 0.0169(7) -0.0004(5) 0.0012(5) -0.0014(5)
C4 0.0186(7) 0.0192(7) 0.0193(7) 0.0019(5) -0.0031(5) -0.0013(5)
C5 0.0173(7) 0.0223(7) 0.0204(7) -0.0028(5) -0.0004(6) 0.0009(5)
C6 0.0211(7) 0.0174(6) 0.0176(7) 0.0009(5) 0.0015(5) 0.0003(5)
C7 0.0250(8) 0.0337(8) 0.0167(7) 0.0009(7) -0.0023(6) 0.0022(6)
C8 0.0218(7) 0.0266(8) 0.0224(7) -0.0048(6) 0.0033(6) 0.0037(6)
O3 0.0248(6) 0.0361(6) 0.0167(5) -0.0060(5) 0.0010(4) -0.0019(4)
O4 0.0250(6) 0.0331(6) 0.0181(5) -0.0088(5) -0.0012(4) 0.0003(4)
N4 0.0475(9) 0.0392(8) 0.0192(7) -0.0113(7) -0.0092(6) -0.0018(6)
C9 0.0237(7) 0.0184(7) 0.0173(7) 0.0000(6) -0.0011(6) 0.0006(5)
C10 0.0295(8) 0.0246(7) 0.0207(7) -0.0039(6) 0.0014(6) 0.0010(6)
C11 0.0402(9) 0.0287(8) 0.0165(7) -0.0044(7) 0.0012(7) -0.0001(6)
C12 0.0345(9) 0.0189(7) 0.0215(7) 0.0007(6) -0.0075(6) -0.0003(6)
C13 0.0238(8) 0.0264(8) 0.0252(8) -0.0032(6) -0.0031(6) -0.0001(6)
C14 0.0244(8) 0.0253(8) 0.0178(7) 0.0008(6) 0.0000(6) 0.0001(6)
C15 0.0206(7) 0.0205(7) 0.0188(7) 0.0015(6) 0.0011(6) 0.0004(5)

loop_
_atom_site_type_symbol
_atom_site_label
_atom_site_fract_x
_atom_site_fract_y
_atom_site_fract_z
_atom_site_U_iso_or_equiv
_atom_site_thermal_displace_type
_atom_site_calc_flag
_atom_site_refinement_flags
_atom_site_occupancy
O O1 -0.31949(15) 0.65274(14) -0.06558(4) 0.0243(3) Uani . . 1.000
O O2 -0.10312(15) 0.62294(13) 0.10295(4) 0.0217(3) Uani . . 1.000
N N1 0.08267(17) 0.75316(15) 0.04909(4) 0.0191(3) Uani . . 1.000
N N2 0.29134(19) 0.87629(17) -0.00431(5) 0.0253(4) Uani . . 1.000
N N3 -0.01324(18) 0.76844(16) -0.03678(4) 0.0195(3) Uani . . 1.000
C C2 0.1169(2) 0.79880(18) 0.00271(5) 0.0189(4) Uani . . 1.000
C C4 -0.1827(2) 0.68686(18) -0.02791(5) 0.0193(4) Uani . . 1.000
C C5 -0.2328(2) 0.62919(19) 0.01814(5) 0.0201(4) Uani . . 1.000
C C6 -0.0914(2) 0.66662(18) 0.05589(5) 0.0187(4) Uani . . 1.000
C C7 -0.2659(2) 0.7008(2) -0.11380(5) 0.0253(4) Uani . . 1.000
C C8 -0.2692(2) 0.5117(2) 0.11441(5) 0.0235(4) Uani . . 1.000
O O3 0.54244(16) 0.93414(15) 0.08183(4) 0.0259(3) Uani . . 1.000
O O4 0.31653(16) 0.82162(15) 0.12926(4) 0.0255(3) Uani . . 1.000
N N4 0.9479(2) 1.1681(2) 0.28970(5) 0.0359(5) Uani . . 1.000
C C9 0.6046(2) 0.96732(18) 0.16731(5) 0.0199(4) Uani . . 1.000
C C10 0.5327(2) 0.9594(2) 0.21373(5) 0.0250(4) Uani . . 1.000
C C11 0.6456(3) 1.0262(2) 0.25418(5) 0.0285(5) Uani . . 1.000
C C12 0.8345(2) 1.10420(19) 0.24943(6) 0.0255(4) Uani . . 1.000
C C13 0.9069(2) 1.1109(2) 0.20280(6) 0.0254(5) Uani . . 1.000
C C14 0.7943(2) 1.04466(19) 0.16252(5) 0.0226(4) Uani . . 1.000
C C15 0.4837(2) 0.90465(19) 0.12278(5) 0.0200(4) Uani . . 1.000
H H2A 0.31900 0.90570 -0.03330 0.0300 Uiso calc R 1.000
H H2B 0.37700 0.89720 0.02020 0.0300 Uiso calc R 1.000
H H5 -0.35280 0.57010 0.02280 0.0240 Uiso calc R 1.000
H H7A -0.21140 0.81850 -0.11310 0.0300 Uiso calc R 1.000
H H7B -0.38410 0.69650 -0.13630 0.0300 Uiso calc R 1.000
H H7C -0.16660 0.61950 -0.12420 0.0300 Uiso calc R 1.000
H H8A -0.39440 0.57150 0.10560 0.0280 Uiso calc R 1.000
H H8B -0.25900 0.48660 0.14880 0.0280 Uiso calc R 1.000
H H8C -0.26480 0.40300 0.09640 0.0280 Uiso calc R 1.000
H H4 0.25400 0.80470 0.10270 0.0310 Uiso calc R 1.000
H H4A 0.90290 1.16030 0.31820 0.0430 Uiso calc R 1.000
H H4B 1.06370 1.21580 0.28640 0.0430 Uiso calc R 1.000
H H10 0.40730 0.90870 0.21760 0.0300 Uiso calc R 1.000
H H11 0.59540 1.01910 0.28490 0.0340 Uiso calc R 1.000
H H13 1.03280 1.16090 0.19900 0.0300 Uiso calc R 1.000
H H14 0.84470 1.05130 0.13190 0.0270 Uiso calc R 1.000

loop_
_atom_type_symbol
_atom_type_description
_atom_type_scat_dispersion_real
_atom_type_scat_dispersion_imag
_atom_type_scat_source
O O 0.0106 0.0060 'International Tables Vol C Tables 4.2.6.8 and 6.1.1.4'
N N 0.0061 0.0033 'International Tables Vol C Tables 4.2.6.8 and 6.1.1.4'
H H 0.0000 0.0000 'International Tables Vol C Tables 4.2.6.8 and 6.1.1.4'
C C 0.0033 0.0016 'International Tables Vol C Tables 4.2.6.8 and 6.1.1.4'

loop_
_geom_angle_atom_site_label_1
_geom_angle_atom_site_label_2
_geom_angle_atom_site_label_3
_geom_angle
_geom_angle_publ_flag
C4 O1 C7 117.13(11) yes
C6 O2 C8 117.14(11) yes
C15 O4 H4 109.45 no
C2 N1 C6 117.36(11) yes
C2 N3 C4 115.59(12) yes
C2 N2 H2A 120.03 no
C2 N2 H2B 119.97 no
H2A N2 H2B 120.00 no
H4A N4 H4B 120.01 no
C12 N4 H4B 120.06 no
C12 N4 H4A 119.93 no
N1 C2 N3 124.50(12) yes
N1 C2 N2 117.45(12) yes
N2 C2 N3 118.05(13) yes
O1 C4 C5 116.07(12) yes
O1 C4 N3 118.76(12) yes
N3 C4 C5 125.16(12) yes
C4 C5 C6 114.86(12) no
O2 C6 C5 126.07(12) yes
N1 C6 C5 122.50(12) yes
O2 C6 N1 111.43(11) yes
C6 C5 H5 122.56 no
C4 C5 H5 122.59 no
O1 C7 H7B 109.49 no
O1 C7 H7C 109.55 no
O1 C7 H7A 109.52 no
H7A C7 H7B 109.39 no
H7A C7 H7C 109.43 no
H7B C7 H7C 109.43 no
O2 C8 H8B 109.44 no
O2 C8 H8C 109.45 no
H8A C8 H8B 109.55 no
O2 C8 H8A 109.41 no
H8A C8 H8C 109.46 no
H8B C8 H8C 109.51 no
C14 C9 C15 119.16(12) no
C10 C9 C14 118.41(12) no
C10 C9 C15 122.37(12) no
C9 C10 C11 120.89(13) no
C10 C11 C12 120.78(14) no
N4 C12 C11 120.76(14) yes
N4 C12 C13 121.02(13) yes
C11 C12 C13 118.19(14) no
C12 C13 C14 121.01(13) no
C9 C14 C13 120.72(13) no
O3 C15 C9 120.05(12) yes
O4 C15 C9 117.02(12) yes
O3 C15 O4 122.93(13) yes
C9 C10 H10 119.61 no
C11 C10 H10 119.50 no
C10 C11 H11 119.64 no
C12 C11 H11 119.58 no
C12 C13 H13 119.41 no
C14 C13 H13 119.58 no
C9 C14 H14 119.69 no
C13 C14 H14 119.60 no

loop_
_geom_bond_atom_site_label_1
_geom_bond_atom_site_label_2
_geom_bond_distance
_geom_bond_publ_flag
O1 C4 1.3465(17) yes
O1 C7 1.4420(18) yes
O2 C6 1.3401(17) yes
O2 C8 1.4399(17) yes
O3 C15 1.2370(17) yes
O4 C15 1.2985(17) yes
O4 H4 0.8200 no
N1 C2 1.3538(18) yes
N1 C6 1.3527(18) yes
N2 C2 1.3244(18) yes
N3 C4 1.3213(18) yes
N3 C2 1.3517(18) yes
N2 H2B 0.8608 no
N2 H2A 0.8588 no
N4 C12 1.375(2) yes
N4 H4A 0.8599 no
N4 H4B 0.8598 no
C4 C5 1.3999(19) no
C5 C6 1.3720(19) no
C5 H5 0.9303 no
C7 H7A 0.9597 no
C7 H7C 0.9601 no
C7 H7B 0.9604 no
C8 H8C 0.9600 no
C8 H8B 0.9592 no
C8 H8A 0.9601 no
C9 C15 1.4860(19) no
C9 C10 1.3947(19) no
C9 C14 1.4032(19) no
C10 C11 1.385(2) no
C11 C12 1.400(2) no
C12 C13 1.401(2) no
C13 C14 1.379(2) no
C10 H10 0.9296 no
C11 H11 0.9310 no
C13 H13 0.9300 no
C14 H14 0.9288 no

loop_
_geom_contact_atom_site_label_1
_geom_contact_atom_site_label_2
_geom_contact_distance
_geom_contact_site_symmetry_2
_geom_contact_publ_flag
O1 C8 3.1974(17) 3_465 no
O2 N4 3.0621(18) 2_645 no
O2 O4 3.1968(15) . no
O3 C6 3.2806(17) 1_655 no
O3 N2 2.8546(17) 3_675 no
O3 N2 2.8180(17) . no
O3 C5 3.3144(18) 1_655 no
O4 N1 2.6426(16) . no
O4 N4 3.1566(18) 2_645 no
O4 O2 3.1968(15) . no
O1 H8C 2.8535 3_465 no
O1 H8A 2.7127 3_465 no
O2 H4 2.7394 . no
O2 H7C 2.5958 3_565 no
O2 H4A 2.4653 2_645 no
O3 H14 2.5035 . no
O3 H8A 2.8402 1_655 no
O3 H2B 1.9631 . no
O3 H2A 2.0663 3_675 no
O4 H10 2.5376 . no
O4 H7A 2.8337 3_575 no
O4 H4A 2.4505 2_645 no
O4 H8A 2.8043 1_655 no
N1 O4 2.6426(16) . no
N1 C15 3.4128(18) . no
N1 C4 3.4484(18) 3_565 no
N2 O3 2.8180(17) . no
N2 O3 2.8546(17) 3_675 no
N3 C6 3.4087(18) 3_565 no
N3 C5 3.4388(19) 3_565 no
N4 O4 3.1566(18) 2_655 no
N4 O2 3.0621(18) 2_655 no
N1 H4 1.8298 . no
N2 H2B 2.8479 3_675 no
N3 H7C 2.7701 . no
N3 H7A 2.4142 . no
N3 H8C 2.8670 3_565 no
N4 H8B 2.9070 2_655 no
C2 C5 3.383(2) 3_565 no
C2 C2 3.4115(19) 3_575 no
C4 N1 3.4484(18) 3_565 no
C4 C6 3.3535(19) 3_565 no
C5 C2 3.383(2) 3_565 no
C5 N3 3.4388(19) 3_565 no
C5 O3 3.3144(18) 1_455 no
C6 N3 3.4087(18) 3_565 no
C6 C4 3.3535(19) 3_565 no
C6 O3 3.2806(17) 1_455 no
C7 C15 3.314(2) 3_575 no
C7 C8 3.477(2) 3_465 no
C8 O1 3.1974(17) 3_465 no
C8 C7 3.477(2) 3_465 no
C8 C15 3.408(2) 1_455 no
C15 C8 3.408(2) 1_655 no
C15 N1 3.4128(18) . no
C15 C7 3.314(2) 3_575 no
C2 H4 2.8220 . no
C5 H8C 2.7644 . no
C5 H8A 2.7365 . no
C6 H4 2.7452 . no
C7 H13 3.0822 3_675 no
C7 H8A 3.0730 3_465 no
C8 H7C 3.0493 3_565 no
C8 H5 2.5688 . no
C8 H7B 2.8881 3_465 no
C9 H7B 3.0207 3_575 no
C11 H10 3.0194 2_655 no
C12 H10 2.9848 2_655 no
C13 H4B 3.0049 2_745 no
C14 H4B 2.9701 2_745 no
C15 H2B 2.8479 . no
C15 H8A 2.6966 1_655 no
C15 H7A 2.7636 3_575 no
H2A O3 2.0663 3_675 no
H2A H2B 2.5109 3_675 no
H2B H2A 2.5109 3_675 no
H2B H2B 2.5660 3_675 no
H2B O3 1.9631 . no
H2B C15 2.8479 . no
H2B H4 2.5608 . no
H2B N2 2.8479 3_675 no
H4 O2 2.7394 . no
H4 N1 1.8298 . no
H4 C6 2.7452 . no
H4 H2B 2.5608 . no
H4 C2 2.8220 . no
H4A O4 2.4505 2_655 no
H4A H11 2.4184 . no
H4A O2 2.4653 2_655 no
H4B C13 3.0049 2_755 no
H4B C14 2.9701 2_755 no
H4B H13 2.4254 . no
H5 H8C 2.4139 . no
H5 H5 2.4751 3_465 no
H5 C8 2.5688 . no
H5 H8A 2.3083 . no
H7A O4 2.8337 3_575 no
H7A N3 2.4142 . no
H7A C15 2.7636 3_575 no
H7B C9 3.0207 3_575 no
H7B C8 2.8881 3_465 no
H7C O2 2.5958 3_565 no
H7C C8 3.0493 3_565 no
H7C N3 2.7701 . no
H8A O3 2.8402 1_455 no
H8A C5 2.7365 . no
H8A C15 2.6966 1_455 no
H8A O4 2.8043 1_455 no
H8A C7 3.0730 3_465 no
H8A O1 2.7127 3_465 no
H8A H5 2.3083 . no
H8B N4 2.9070 2_645 no
H8C C5 2.7644 . no
H8C N3 2.8670 3_565 no
H8C H5 2.4139 . no
H8C O1 2.8535 3_465 no
H10 O4 2.5376 . no
H10 C11 3.0194 2_645 no
H10 C12 2.9848 2_645 no
H11 H4A 2.4184 . no
H13 H4B 2.4254 . no
H13 C7 3.0822 3_675 no
H14 O3 2.5035 . no

loop_
_geom_hbond_atom_site_label_D
_geom_hbond_atom_site_label_H
_geom_hbond_atom_site_label_A
_geom_hbond_site_symmetry_A
_geom_hbond_distance_DH
_geom_hbond_distance_HA
_geom_hbond_distance_DA
_geom_hbond_angle_DHA
_geom_hbond_publ_flag
N2 H2A O3 3_675 0.86 2.07 2.8546(17) 152 yes
N2 H2B O3 . 0.86 1.96 2.8180(17) 172 yes
O4 H4 N1 . 0.82 1.83 2.6426(16) 171 yes
N4 H4A O2 2_655 0.86 2.47 3.0621(18) 127 yes
N4 H4A O4 2_655 0.86 2.45 3.1566(18) 140 yes
C7 H7C O2 3_565 0.96 2.60 3.4578(18) 150 yes

loop_
_geom_torsion_atom_site_label_1
_geom_torsion_atom_site_label_2
_geom_torsion_atom_site_label_3
_geom_torsion_atom_site_label_4
_geom_torsion
_geom_torsion_publ_flag
C7 O1 C4 N3 2.95(18) no
C7 O1 C4 C5 -176.20(12) no
C8 O2 C6 N1 -172.72(11) no
C8 O2 C6 C5 6.5(2) no
C2 N1 C6 C5 -1.8(2) no
C6 N1 C2 N2 -176.98(12) no
C6 N1 C2 N3 2.0(2) no
C2 N1 C6 O2 177.50(11) no
C2 N3 C4 O1 179.85(12) no
C4 N3 C2 N2 178.36(13) no
C4 N3 C2 N1 -0.7(2) no
C2 N3 C4 C5 -1.1(2) no
N3 C4 C5 C6 1.3(2) no
O1 C4 C5 C6 -179.61(12) no
C4 C5 C6 O2 -178.93(13) no
C4 C5 C6 N1 0.2(2) no
C10 C9 C14 C13 0.1(2) no
C15 C9 C10 C11 -177.09(14) no
C14 C9 C10 C11 0.0(2) no
C10 C9 C15 O4 -8.2(2) no
C15 C9 C14 C13 177.30(13) no
C10 C9 C15 O3 171.01(14) no
C14 C9 C15 O3 -6.1(2) no
C14 C9 C15 O4 174.77(13) no
C9 C10 C11 C12 0.3(2) no
C10 C11 C12 N4 -179.01(14) no
C10 C11 C12 C13 -0.7(2) no
N4 C12 C13 C14 179.12(14) no
C11 C12 C13 C14 0.8(2) no
C12 C13 C14 C9 -0.5(2) no

loop_
_cod_related_entry_id
_cod_related_entry_database
_cod_related_entry_code
1 ChemSpider 21127886
